data_4108895
loop_
_publ_author_name
'Jian Zhang'
'Shumei Chen'
'Areg Zingiryan'
'Xianhui Bu'

_publ_contact_author_address
;
Department of Chemistry and Biochemistry
California State University, Long Beach
1250 Bellflower Boulevard, Long Beach, CA 90840
;
_publ_contact_author_email xbu@csulb.edu
_publ_contact_author_name 'Xianhui Bu'
_publ_section_title
;
 Integrated Molecular Chirality, Absolute Helicity, and Intrinsic Chiral
 Topology in Three-Dimensional Open-Framework Materials
;
_journal_name_full 'Journal of the American Chemical Society'
_journal_page_first 17246
_journal_page_last 17247
_journal_paper_doi 10.1021/ja8075692
_journal_volume 130
_journal_year 2008
_chemical_formula_sum 'C4 H10 Mg O8'
_chemical_formula_weight 210.43
_chemical_name_systematic
; 
 ? 
;
_space_group_IT_number 78
_symmetry_cell_setting tetragonal
_symmetry_space_group_name_Hall 'P 4cw'
_symmetry_space_group_name_H-M 'P 43'
_atom_sites_solution_hydrogens geom
_atom_sites_solution_primary direct
_atom_sites_solution_secondary difmap
_audit_creation_method SHELXL-97
_cell_angle_alpha 90.00
_cell_angle_beta 90.00
_cell_angle_gamma 90.00
_cell_formula_units_Z 4
_cell_length_a 7.943
_cell_length_b 7.943
_cell_length_c 12.8125(2)
_cell_measurement_reflns_used 1710
_cell_measurement_temperature 293(2)
_cell_measurement_theta_max 24.99
_cell_measurement_theta_min 3.02
_cell_volume 808.357(13)
_computing_cell_refinement 'Bruker SMART'
_computing_data_collection 'Bruker SMART'
_computing_data_reduction 'Bruker SAINT'
_computing_molecular_graphics 'Bruker SHELXTL'
_computing_publication_material 'Bruker SHELXTL'
_computing_structure_refinement 'SHELXL-97 (Sheldrick, 1997)'
_computing_structure_solution 'SHELXS-97 (Sheldrick, 1990)'
_diffrn_ambient_temperature 293(2)
_diffrn_measured_fraction_theta_full 0.993
_diffrn_measured_fraction_theta_max 0.993
_diffrn_measurement_device_type 'CCD area detector'
_diffrn_measurement_method 'phi and omega scans'
_diffrn_radiation_monochromator graphite
_diffrn_radiation_source 'fine-focus sealed tube'
_diffrn_radiation_type MoK\a
_diffrn_radiation_wavelength 0.71073
_diffrn_reflns_av_R_equivalents 0.0286
_diffrn_reflns_av_sigmaI/netI 0.0259
_diffrn_reflns_limit_h_max 8
_diffrn_reflns_limit_h_min -9
_diffrn_reflns_limit_k_max 7
_diffrn_reflns_limit_k_min -9
_diffrn_reflns_limit_l_max 6
_diffrn_reflns_limit_l_min -15
_diffrn_reflns_number 2181
_diffrn_reflns_theta_full 25.02
_diffrn_reflns_theta_max 25.02
_diffrn_reflns_theta_min 3.02
_exptl_absorpt_coefficient_mu 0.236
_exptl_absorpt_correction_type none
_exptl_crystal_density_diffrn 1.729
_exptl_crystal_F_000 440
_refine_diff_density_max 0.788
_refine_diff_density_min -0.561
_refine_diff_density_rms 0.084
_refine_ls_abs_structure_details 'Flack H D (1983), Acta Cryst. A39, 876-881'
_refine_ls_abs_structure_Flack 0.10(6)
_refine_ls_extinction_method none
_refine_ls_goodness_of_fit_ref 1.023
_refine_ls_hydrogen_treatment constr
_refine_ls_matrix_type full
_refine_ls_number_parameters 113
_refine_ls_number_reflns 940
_refine_ls_number_restraints 1
_refine_ls_restrained_S_all 1.023
_refine_ls_R_factor_all 0.0465
_refine_ls_R_factor_gt 0.0460
_refine_ls_shift/su_max 0.003
_refine_ls_shift/su_mean 0.000
_refine_ls_structure_factor_coef Fsqd
_refine_ls_weighting_details 'calc w=1/[\s^2^(Fo^2^)+(0.0943P)^2^+0.9959P] where P=(Fo^2^+2Fc^2^)/3'
_refine_ls_weighting_scheme calc
_refine_ls_wR_factor_gt 0.1261
_refine_ls_wR_factor_ref 0.1271
_reflns_number_gt 923
_reflns_number_total 940
_reflns_threshold_expression >2sigma(I)
_cod_data_source_file ja8075692_si_001_6.cif
_cod_data_source_block 5
_cod_original_cell_volume 808.355(13)
_cod_database_code 4108895

loop_
_symmetry_equiv_pos_as_xyz
'x, y, z'
'-x, -y, z+1/2'
'-y, x, z+3/4'
'y, -x, z+1/4'

loop_
_atom_site_label
_atom_site_type_symbol
_atom_site_fract_x
_atom_site_fract_y
_atom_site_fract_z
_atom_site_U_iso_or_equiv
_atom_site_adp_type
_atom_site_occupancy
_atom_site_symmetry_multiplicity
_atom_site_calc_flag
_atom_site_refinement_flags
Mg1 Mg 0.53047(18) 0.88206(18) 0.21300(12) 0.0126(4) Uani 1 1 d .
O1 O 0.6685(4) 1.1034(4) 0.2423(3) 0.0193(8) Uani 1 1 d .
O1W O 0.3165(4) 1.0216(4) 0.2379(3) 0.0225(8) Uani 1 1 d .
H1WA H 0.3189 1.0712 0.2967 0.034 Uiso 1 1 d R
H1WB H 0.2678 1.0950 0.2002 0.034 Uiso 1 1 d R
O2W O 0.7523(4) 0.7423(4) 0.1908(3) 0.0229(8) Uani 1 1 d .
H2WA H 0.7732 0.6853 0.2454 0.034 Uiso 1 1 d R
H2WB H 0.7778 0.7197 0.1279 0.034 Uiso 1 1 d R
O2 O 0.7894(4) 1.3258(4) 0.1668(3) 0.0211(8) Uani 1 1 d .
O3 O 0.3001(4) 1.3819(4) -0.0993(3) 0.0178(7) Uani 1 1 d .
O3W O 0.0111(9) 0.9127(9) 0.3137(7) 0.101(3) Uiso 1 1 d .
H3WA H -0.0302 0.9740 0.3617 0.152 Uiso 1 1 d R
H3WB H 0.0465 0.8236 0.2843 0.152 Uiso 1 1 d R
O4 O 0.4748(4) 1.1713(4) -0.1341(3) 0.0169(7) Uani 1 1 d .
O5 O 0.5496(4) 0.9849(4) 0.0651(3) 0.0137(7) Uani 1 1 d .
H5O H 0.5945 0.9263 0.0204 0.021 Uiso 1 1 calc R
C1 C 0.7000(5) 1.1963(6) 0.1649(4) 0.0142(9) Uani 1 1 d .
C2 C 0.6176(5) 1.1530(5) 0.0604(4) 0.0129(9) Uani 1 1 d .
H2A H 0.7021 1.1591 0.0048 0.016 Uiso 1 1 calc R
C3 C 0.4753(6) 1.2812(5) 0.0379(4) 0.0145(9) Uani 1 1 d .
H3A H 0.3824 1.2591 0.0851 0.017 Uiso 1 1 calc R
H3B H 0.5167 1.3936 0.0527 0.017 Uiso 1 1 calc R
C4 C 0.4105(5) 1.2766(6) -0.0725(4) 0.0146(10) Uani 1 1 d .

loop_
_atom_site_aniso_label
_atom_site_aniso_U_11
_atom_site_aniso_U_22
_atom_site_aniso_U_33
_atom_site_aniso_U_23
_atom_site_aniso_U_13
_atom_site_aniso_U_12
Mg1 0.0155(7) 0.0141(7) 0.0081(8) -0.0006(6) 0.0004(6) 0.0004(6)
O1 0.0274(17) 0.0190(16) 0.0115(18) 0.0020(14) -0.0010(14) -0.0047(12)
O1W 0.0246(16) 0.0240(17) 0.0190(19) -0.0031(15) -0.0011(15) 0.0103(14)
O2W 0.0228(18) 0.0275(18) 0.018(2) 0.0016(15) 0.0026(14) 0.0060(14)
O2 0.0234(17) 0.0243(18) 0.0155(18) 0.0008(16) -0.0022(15) -0.0092(13)
O3 0.0180(15) 0.0243(16) 0.0111(17) -0.0029(14) -0.0007(13) 0.0066(13)
O4 0.0207(16) 0.0192(16) 0.0107(17) -0.0026(14) -0.0011(14) 0.0048(12)
O5 0.0189(16) 0.0105(14) 0.0118(16) -0.0024(13) 0.0010(14) -0.0017(12)
C1 0.014(2) 0.016(2) 0.013(2) -0.0002(19) -0.0027(19) 0.0007(16)
C2 0.013(2) 0.013(2) 0.013(2) 0.0013(17) 0.0001(19) -0.0016(16)
C3 0.018(2) 0.013(2) 0.013(2) -0.0003(19) -0.0004(18) -0.0003(16)
C4 0.013(2) 0.016(2) 0.014(2) -0.0004(19) 0.0002(19) -0.0056(17)

loop_
_atom_type_symbol
_atom_type_description
_atom_type_scat_dispersion_real
_atom_type_scat_dispersion_imag
_atom_type_scat_source
C C 0.0033 0.0016 'International Tables Vol C Tables 4.2.6.8 and 6.1.1.4'
H H 0.0000 0.0000 'International Tables Vol C Tables 4.2.6.8 and 6.1.1.4'
O O 0.0106 0.0060 'International Tables Vol C Tables 4.2.6.8 and 6.1.1.4'
Mg Mg 0.0486 0.0363 'International Tables Vol C Tables 4.2.6.8 and 6.1.1.4'

loop_
_geom_angle_atom_site_label_1
_geom_angle_atom_site_label_2
_geom_angle_atom_site_label_3
_geom_angle
_geom_angle_site_symmetry_1
_geom_angle_site_symmetry_3
O4 Mg1 O3 102.80(15) 2_675 4_465
O4 Mg1 O1W 86.83(15) 2_675 .
O3 Mg1 O1W 88.00(14) 4_465 .
O4 Mg1 O5 168.49(14) 2_675 .
O3 Mg1 O5 87.93(14) 4_465 .
O1W Mg1 O5 89.44(14) . .
O4 Mg1 O2W 92.20(16) 2_675 .
O3 Mg1 O2W 93.30(14) 4_465 .
O1W Mg1 O2W 178.53(18) . .
O5 Mg1 O2W 91.31(15) . .
O4 Mg1 O1 90.77(15) 2_675 .
O3 Mg1 O1 165.36(16) 4_465 .
O1W Mg1 O1 87.28(13) . .
O5 Mg1 O1 78.18(13) . .
O2W Mg1 O1 91.63(14) . .
C1 O1 Mg1 116.9(3) . .
Mg1 O1W H1WA 111.7 . .
Mg1 O1W H1WB 131.2 . .
H1WA O1W H1WB 101.3 . .
Mg1 O2W H2WA 109.5 . .
Mg1 O2W H2WB 116.1 . .
H2WA O2W H2WB 128.4 . .
C4 O3 Mg1 140.7(4) . 3_664
H3WA O3W H3WB 157.8 . .
C4 O4 Mg1 138.1(3) . 2_674
C2 O5 Mg1 115.6(3) . .
C2 O5 H5O 109.5 . .
Mg1 O5 H5O 116.7 . .
O2 C1 O1 125.4(5) . .
O2 C1 C2 116.4(4) . .
O1 C1 C2 118.2(4) . .
O5 C2 C1 109.4(4) . .
O5 C2 C3 110.1(3) . .
C1 C2 C3 109.1(4) . .
O5 C2 H2A 109.4 . .
C1 C2 H2A 109.4 . .
C3 C2 H2A 109.4 . .
C4 C3 C2 114.1(4) . .
C4 C3 H3A 108.7 . .
C2 C3 H3A 108.7 . .
C4 C3 H3B 108.7 . .
C2 C3 H3B 108.7 . .
H3A C3 H3B 107.6 . .
O4 C4 O3 123.6(5) . .
O4 C4 C3 117.8(4) . .
O3 C4 C3 118.6(4) . .

loop_
_geom_bond_atom_site_label_1
_geom_bond_atom_site_label_2
_geom_bond_distance
_geom_bond_site_symmetry_2
Mg1 O4 2.005(4) 2_675
Mg1 O3 2.030(3) 4_465
Mg1 O1W 2.054(3) .
Mg1 O5 2.069(4) .
Mg1 O2W 2.101(3) .
Mg1 O1 2.106(4) .
O1 C1 1.260(6) .
O1W H1WA 0.8499 .
O1W H1WB 0.8500 .
O2W H2WA 0.8500 .
O2W H2WB 0.8500 .
O2 C1 1.251(6) .
O3 C4 1.260(6) .
O3 Mg1 2.030(3) 3_664
O3W H3WA 0.8500 .
O3W H3WB 0.8499 .
O4 C4 1.259(6) .
O4 Mg1 2.005(4) 2_674
O5 C2 1.442(5) .
O5 H5O 0.8200 .
C1 C2 1.529(6) .
C2 C3 1.548(6) .
C2 H2A 0.9800 .
C3 C4 1.506(7) .
C3 H3A 0.9700 .
C3 H3B 0.9700 .
